data_7223850
loop_
_publ_author_name
'Clough, Matthew T.'
'Geyer, Karolin'
'Hunt, Patricia A.'
'McIntosh, Alastair J. S.'
'Rowe, Rebecca'
'Welton, Tom'
'White, Andrew J. P.'

_publ_section_title
;
 Azoniaspiro salts: towards bridging the gap between room-temperature
 ionic liquids and molten salts
;
_journal_name_full 'Phys. Chem. Chem. Phys.'
_journal_paper_doi 10.1039/C5CP07209C
_journal_year 2016
_chemical_formula_moiety 'C8 H16 N, Cl, H2 O'
_chemical_formula_sum 'C8 H18 Cl N O'
_chemical_formula_weight 179.68
_chemical_name_systematic
;
 ?
;
_space_group_crystal_system orthorhombic
_space_group_IT_number 61
_space_group_name_Hall '-P 2ac 2ab'
_space_group_name_H-M_alt 'P b c a'
_symmetry_space_group_name_Hall '-P 2ac 2ab'
_symmetry_space_group_name_H-M 'P b c a'
_atom_sites_solution_hydrogens mixed
_audit_creation_method SHELXL
_audit_update_record
;
2015-10-29 deposited with the CCDC.
2016-01-11 downloaded from the CCDC.
;
_cell_angle_alpha 90
_cell_angle_beta 90
_cell_angle_gamma 90
_cell_formula_units_Z 8
_cell_length_a 12.5408(3)
_cell_length_b 11.0072(3)
_cell_length_c 14.1345(4)
_cell_measurement_reflns_used 4221
_cell_measurement_temperature 173
_cell_measurement_theta_max 27.8970
_cell_measurement_theta_min 2.8660
_cell_volume 1951.11(9)
_computing_cell_refinement CrysAlisPro,
_computing_data_collection CrysAlisPro,
_computing_data_reduction CrysAlisPro,
_computing_molecular_graphics 'Bruker SHELXTL'
_computing_publication_material 'CIFTAB-2013 (Sheldrick, 2013)'
_computing_structure_refinement 'SHELXL-2013 (Sheldrick, 2013)'
_computing_structure_solution 'SHELXS-2013 (Sheldrick, 2013)'
_diffrn_ambient_temperature 173
_diffrn_detector_area_resol_mean 16.0382
_diffrn_measured_fraction_theta_full 0.999
_diffrn_measured_fraction_theta_max 0.919
_diffrn_measurement_device_type 'Agilent Xcalibur 3 E'
_diffrn_measurement_method 'omega scans'
_diffrn_radiation_type MoK\a
_diffrn_radiation_wavelength 0.71073
_diffrn_reflns_av_R_equivalents 0.0300
_diffrn_reflns_av_unetI/netI 0.0237
_diffrn_reflns_laue_measured_fraction_full 0.999
_diffrn_reflns_laue_measured_fraction_max 0.919
_diffrn_reflns_limit_h_max 14
_diffrn_reflns_limit_h_min -16
_diffrn_reflns_limit_k_max 12
_diffrn_reflns_limit_k_min -14
_diffrn_reflns_limit_l_max 18
_diffrn_reflns_limit_l_min -15
_diffrn_reflns_number 11372
_diffrn_reflns_point_group_measured_fraction_full 0.999
_diffrn_reflns_point_group_measured_fraction_max 0.919
_diffrn_reflns_theta_full 25.242
_diffrn_reflns_theta_max 27.983
_diffrn_reflns_theta_min 2.853
_diffrn_source 'Enhance (Mo) X-ray Source'
_exptl_absorpt_coefficient_mu 0.342
_exptl_absorpt_correction_T_max 0.966
_exptl_absorpt_correction_T_min 0.945
_exptl_absorpt_correction_type analytical
_exptl_absorpt_process_details
;
CrysAlisPro, Agilent Technologies,
Version 1.171.36.28 (release 01-02-2013 CrysAlis171 .NET)
(compiled Feb  1 2013,16:14:44)
Analytical numeric absorption correction using a multifaceted crystal
model based on expressions derived by R.C. Clark & J.S. Reid.
(Clark, R. C. & Reid, J. S. (1995). Acta Cryst. A51, 887-897)
;
_exptl_crystal_colour Colourless
_exptl_crystal_density_diffrn 1.223
_exptl_crystal_description blocks
_exptl_crystal_F_000 784
_exptl_crystal_size_max 0.24
_exptl_crystal_size_mid 0.20
_exptl_crystal_size_min 0.12
_refine_diff_density_max 0.214
_refine_diff_density_min -0.201
_refine_diff_density_rms 0.042
_refine_ls_extinction_coef 0.0229(15)
_refine_ls_extinction_expression Fc^*^=kFc[1+0.001xFc^2^\l^3^/sin(2\q)]^-1/4^
_refine_ls_extinction_method SHELXL
_refine_ls_goodness_of_fit_ref 1.068
_refine_ls_hydrogen_treatment mixed
_refine_ls_matrix_type full
_refine_ls_number_parameters 109
_refine_ls_number_reflns 2160
_refine_ls_number_restraints 2
_refine_ls_restrained_S_all 1.068
_refine_ls_R_factor_all 0.0467
_refine_ls_R_factor_gt 0.0379
_refine_ls_shift/su_max 0.001
_refine_ls_shift/su_mean 0.000
_refine_ls_structure_factor_coef Fsqd
_refine_ls_weighting_details 'w=1/[\s^2^(Fo^2^)+(0.0396P)^2^+0.7951P] where P=(Fo^2^+2Fc^2^)/3'
_refine_ls_weighting_scheme calc
_refine_ls_wR_factor_gt 0.0903
_refine_ls_wR_factor_ref 0.0949
_reflns_Friedel_coverage 0.000
_reflns_number_gt 1868
_reflns_number_total 2160
_reflns_threshold_expression 'I > 2\s(I)'
_cod_data_source_file c5cp07209c2.cif
_cod_data_source_block 4
_cod_original_cell_volume 1951.12(9)
_cod_database_code 7223850
_shelx_space_group_comment
;
The symmetry employed for this shelxl refinement is uniquely defined
by the following loop, which should always be used as a source of
symmetry information in preference to the above space-group names.
They are only intended as comments.
;
_shelxl_version_number 2013-4

loop_
_space_group_symop_operation_xyz
'x, y, z'
'-x+1/2, -y, z+1/2'
'-x, y+1/2, -z+1/2'
'x+1/2, -y+1/2, -z'
'-x, -y, -z'
'x-1/2, y, -z-1/2'
'x, -y-1/2, z-1/2'
'-x-1/2, y-1/2, z'

loop_
_atom_site_label
_atom_site_type_symbol
_atom_site_fract_x
_atom_site_fract_y
_atom_site_fract_z
_atom_site_U_iso_or_equiv
_atom_site_adp_type
_atom_site_occupancy
_atom_site_site_symmetry_order
_atom_site_calc_flag
_atom_site_refinement_flags_posn
_atom_site_refinement_flags_adp
Cl1 Cl 0.23839(3) 0.62621(4) 0.40479(3) 0.03768(16) Uani 1 1 d . .
N1 N 0.55815(9) 0.68662(10) 0.36334(8) 0.0211(3) Uani 1 1 d . .
C2 C 0.55379(12) 0.57776(14) 0.29957(11) 0.0288(3) Uani 1 1 d . .
H2A H 0.5633 0.6018 0.2326 0.035 Uiso 1 1 calc R U
H2B H 0.4849 0.5347 0.3063 0.035 Uiso 1 1 calc R U
C3 C 0.64528(13) 0.49874(13) 0.33250(11) 0.0333(4) Uani 1 1 d . .
H3A H 0.6746 0.4507 0.2793 0.040 Uiso 1 1 calc R U
H3B H 0.6217 0.4424 0.3829 0.040 Uiso 1 1 calc R U
C4 C 0.72882(13) 0.58809(16) 0.37045(12) 0.0345(4) Uani 1 1 d . .
H4A H 0.7497 0.5661 0.4358 0.041 Uiso 1 1 calc R U
H4B H 0.7933 0.5873 0.3300 0.041 Uiso 1 1 calc R U
C5 C 0.67626(11) 0.71333(13) 0.36865(11) 0.0263(3) Uani 1 1 d . .
H5A H 0.6936 0.7597 0.4267 0.032 Uiso 1 1 calc R U
H5B H 0.7000 0.7605 0.3128 0.032 Uiso 1 1 calc R U
C6 C 0.51276(12) 0.66234(13) 0.46059(10) 0.0259(3) Uani 1 1 d . .
H6A H 0.5675 0.6260 0.5024 0.031 Uiso 1 1 calc R U
H6B H 0.4512 0.6063 0.4567 0.031 Uiso 1 1 calc R U
C7 C 0.47790(13) 0.78633(14) 0.49783(11) 0.0337(4) Uani 1 1 d . .
H7A H 0.5251 0.8129 0.5501 0.040 Uiso 1 1 calc R U
H7B H 0.4037 0.7827 0.5216 0.040 Uiso 1 1 calc R U
C8 C 0.48594(15) 0.87412(14) 0.41431(13) 0.0397(4) Uani 1 1 d . .
H8A H 0.4222 0.9269 0.4107 0.048 Uiso 1 1 calc R U
H8B H 0.5502 0.9258 0.4197 0.048 Uiso 1 1 calc R U
C9 C 0.49304(12) 0.79193(14) 0.32865(11) 0.0322(4) Uani 1 1 d . .
H9A H 0.4213 0.7651 0.3081 0.039 Uiso 1 1 calc R U
H9B H 0.5288 0.8335 0.2753 0.039 Uiso 1 1 calc R U
O10 O 0.34025(11) 0.38367(11) 0.33814(9) 0.0451(3) Uani 1 1 d D .
H10A H 0.3090(15) 0.3153(10) 0.3593(14) 0.060(6) Uiso 1 1 d D .
H10B H 0.3004(15) 0.4464(13) 0.3587(16) 0.074(7) Uiso 1 1 d D .

loop_
_atom_site_aniso_label
_atom_site_aniso_U_11
_atom_site_aniso_U_22
_atom_site_aniso_U_33
_atom_site_aniso_U_23
_atom_site_aniso_U_13
_atom_site_aniso_U_12
Cl1 0.0325(2) 0.0354(2) 0.0451(3) -0.00984(17) -0.00045(17) -0.00183(16)
N1 0.0209(6) 0.0217(6) 0.0207(6) 0.0025(4) -0.0005(5) -0.0020(5)
C2 0.0290(8) 0.0323(8) 0.0252(7) -0.0066(6) 0.0009(6) -0.0057(6)
C3 0.0384(9) 0.0273(7) 0.0341(8) -0.0028(6) 0.0075(7) 0.0016(7)
C4 0.0277(8) 0.0405(9) 0.0354(9) -0.0005(7) -0.0007(7) 0.0068(7)
C5 0.0197(7) 0.0299(7) 0.0293(7) 0.0009(6) -0.0001(6) -0.0046(6)
C6 0.0266(7) 0.0288(7) 0.0223(7) 0.0042(6) 0.0039(6) -0.0006(6)
C7 0.0297(8) 0.0368(9) 0.0345(9) -0.0085(7) 0.0022(7) 0.0032(7)
C8 0.0352(9) 0.0269(8) 0.0571(11) 0.0001(7) 0.0046(8) 0.0056(7)
C9 0.0291(8) 0.0324(8) 0.0350(8) 0.0124(7) -0.0011(7) 0.0050(7)
O10 0.0493(8) 0.0407(7) 0.0454(8) 0.0003(6) 0.0120(6) 0.0080(6)

loop_
_atom_type_symbol
_atom_type_description
_atom_type_scat_dispersion_real
_atom_type_scat_dispersion_imag
_atom_type_scat_source
C C 0.0033 0.0016 'International Tables Vol C Tables 4.2.6.8 and 6.1.1.4'
H H 0.0000 0.0000 'International Tables Vol C Tables 4.2.6.8 and 6.1.1.4'
Cl Cl 0.1484 0.1585 'International Tables Vol C Tables 4.2.6.8 and 6.1.1.4'
N N 0.0061 0.0033 'International Tables Vol C Tables 4.2.6.8 and 6.1.1.4'
O O 0.0106 0.0060 'International Tables Vol C Tables 4.2.6.8 and 6.1.1.4'

loop_
_geom_angle_atom_site_label_1
_geom_angle_atom_site_label_2
_geom_angle_atom_site_label_3
_geom_angle
C9 N1 C2 113.63(11)
C9 N1 C6 103.23(11)
C2 N1 C6 113.04(11)
C9 N1 C5 113.53(11)
C2 N1 C5 102.76(10)
C6 N1 C5 110.99(11)
N1 C2 C3 104.28(11)
C2 C3 C4 104.89(12)
C5 C4 C3 106.14(12)
N1 C5 C4 104.36(11)
N1 C6 C7 105.27(11)
C6 C7 C8 106.26(12)
C9 C8 C7 104.10(12)
N1 C9 C8 103.43(12)

loop_
_geom_bond_atom_site_label_1
_geom_bond_atom_site_label_2
_geom_bond_distance
N1 C9 1.5002(18)
N1 C2 1.5004(18)
N1 C6 1.5116(17)
N1 C5 1.5120(17)
C2 C3 1.513(2)
C3 C4 1.534(2)
C4 C5 1.528(2)
C6 C7 1.527(2)
C7 C8 1.529(2)
C8 C9 1.514(2)
